data_4326019
loop_
_publ_author_name
'Gheorghe-Doru Roiban'
'Elena Serrano'
'Tatiana Soler'
'Gabriel Aull\'on'
'Ion Grosu'
'Carlos Cativiela'
'Manuel Mart\'inez'
'Esteban P. Urriolabeitia'

_publ_contact_author_address
;
ICMA, CSIC-Universidad de Zaragoza, 
Plaza S. Francisco, 50009 Zaragoza (Spain)
;
_publ_contact_author_email esteban@unizar.es
_publ_contact_author_fax (+34)976761187
_publ_contact_author_name 'Esteban P. Urriolabeitia'
_publ_contact_author_phone (+34)976762302
_publ_section_title
;
 Regioselective Orthopalladation of
 (Z)-2-Aryl-4-Arylidene-5(4H)-Oxazolones: Scope, Kinetico-Mechanistic, and
 Density Functional Theory Studies of the C-H Bond Activation
;
_journal_name_full 'Inorganic Chemistry'
_journal_page_first 8132
_journal_page_last 8143
_journal_paper_doi 10.1021/ic200564d
_journal_volume 50
_journal_year 2011
_chemical_formula_moiety 'C18 H15 N O4'
_chemical_formula_sum 'C18 H15 N O4'
_chemical_formula_weight 309.31
_chemical_name_systematic
; 
 ? 
;
_space_group_IT_number 14
_symmetry_cell_setting monoclinic
_symmetry_space_group_name_Hall '-P 2ybc'
_symmetry_space_group_name_H-M 'P 1 21/c 1'
_atom_sites_solution_hydrogens geom
_atom_sites_solution_primary direct
_atom_sites_solution_secondary difmap
_cell_angle_alpha 90.00
_cell_angle_beta 110.067(7)
_cell_angle_gamma 90.00
_cell_formula_units_Z 4
_cell_length_a 8.8186(6)
_cell_length_b 19.5015(11)
_cell_length_c 9.1330(5)
_cell_measurement_reflns_used 6487
_cell_measurement_temperature 150(1)
_cell_measurement_theta_max 27.52
_cell_measurement_theta_min 4.09
_cell_volume 1475.30(17)
_computing_cell_refinement
;
CrysAlis RED, Oxford Diffraction Ltd.,
Version 1.171.32.19 (release 28-02-2008 CrysAlis171 .NET)
(compiled Feb 28 2008,12:10:31)
;
_computing_data_collection
;
CrysAlis CCD, Oxford Diffraction Ltd.,
Version 1.171.32.19 (release 28-02-2008 CrysAlis171 .NET)
(compiled Feb 28 2008,12:10:31)
;
_computing_data_reduction
;
CrysAlis RED, Oxford Diffraction Ltd.,
Version 1.171.32.19 (release 28-02-2008 CrysAlis171 .NET)
(compiled Feb 28 2008,12:10:31)
;
_computing_molecular_graphics
;
SHELXTL  Rel. 6.12/V (Sheldrick, Acta Cryst. 2008, A64, 112-122)
;
_computing_publication_material
;
SHELX-97 (Sheldrick, Acta Cryst. 2008, A64, 112-122)' 
;
_computing_structure_refinement
;
SHELXL-97 (Sheldrick, Acta Cryst. 2008, A64, 112-122) 
;
_computing_structure_solution
;
SHELXL-97 (Sheldrick, Acta Cryst. 2008, A64, 112-122) 
;
_diffrn_ambient_temperature 150(1)
_diffrn_detector_area_resol_mean 16.3990
_diffrn_measured_fraction_theta_full 0.993
_diffrn_measured_fraction_theta_max 0.993
_diffrn_measurement_device_type 'Oxford Diffraction Xcalibur2'
_diffrn_measurement_method '\w and \f scans'
_diffrn_radiation_monochromator graphite
_diffrn_radiation_source 'Enhance (Mo) X-ray Source'
_diffrn_radiation_type MoK\a
_diffrn_radiation_wavelength 0.71073
_diffrn_reflns_av_R_equivalents 0.0174
_diffrn_reflns_av_sigmaI/netI 0.0106
_diffrn_reflns_limit_h_max 10
_diffrn_reflns_limit_h_min -10
_diffrn_reflns_limit_k_max 23
_diffrn_reflns_limit_k_min -23
_diffrn_reflns_limit_l_max 10
_diffrn_reflns_limit_l_min -10
_diffrn_reflns_number 15844
_diffrn_reflns_theta_full 24.99
_diffrn_reflns_theta_max 24.99
_diffrn_reflns_theta_min 3.93
_exptl_absorpt_coefficient_mu 0.099
_exptl_absorpt_correction_T_max 0.9766
_exptl_absorpt_correction_T_min 0.9530
_exptl_absorpt_correction_type multi-scan
_exptl_absorpt_process_details
;
CrysAlis RED, Oxford Diffraction Ltd.,
Version 1.171.32.19 (release 28-02-2008 CrysAlis171 .NET)
(compiled Feb 28 2008,12:10:31)
empirical absorption correction using spherical harmonics,
 implemented in SCALE3 ABSPACK scaling algorithm.
;
_exptl_crystal_colour red
_exptl_crystal_density_diffrn 1.393
_exptl_crystal_description block
_exptl_crystal_F_000 648
_exptl_crystal_size_max 0.49
_exptl_crystal_size_mid 0.32
_exptl_crystal_size_min 0.24
_refine_diff_density_max 0.153
_refine_diff_density_min -0.155
_refine_diff_density_rms 0.034
_refine_ls_extinction_method none
_refine_ls_goodness_of_fit_ref 1.072
_refine_ls_hydrogen_treatment constr
_refine_ls_matrix_type full
_refine_ls_number_parameters 210
_refine_ls_number_reflns 2584
_refine_ls_number_restraints 0
_refine_ls_restrained_S_all 1.072
_refine_ls_R_factor_all 0.0402
_refine_ls_R_factor_gt 0.0339
_refine_ls_shift/su_max 0.000
_refine_ls_shift/su_mean 0.000
_refine_ls_structure_factor_coef Fsqd
_refine_ls_weighting_details 'calc w=1/[\s^2^(Fo^2^)+(0.0431P)^2^+0.3927P] where P=(Fo^2^+2Fc^2^)/3'
_refine_ls_weighting_scheme calc
_refine_ls_wR_factor_gt 0.0840
_refine_ls_wR_factor_ref 0.0865
_reflns_number_gt 2293
_reflns_number_total 2584
_reflns_threshold_expression I>2\s(I)
_cod_data_source_file ic200564d_si_003_2.cif
_cod_data_source_block '__1i'
_cod_original_cell_volume 1475.30(15)
_cod_original_sg_symbol_H-M 'P 21/c'
_cod_database_code 4326019

loop_
_symmetry_equiv_pos_as_xyz
'x, y, z'
'-x, y+1/2, -z+1/2'
'-x, -y, -z'
'x, -y-1/2, z-1/2'

loop_
_atom_site_label
_atom_site_type_symbol
_atom_site_fract_x
_atom_site_fract_y
_atom_site_fract_z
_atom_site_U_iso_or_equiv
_atom_site_adp_type
_atom_site_occupancy
_atom_site_symmetry_multiplicity
_atom_site_calc_flag
_atom_site_refinement_flags
N1 N 0.49676(13) 0.06021(6) 0.63382(12) 0.0290(3) Uani 1 1 d .
O1 O 1.08090(11) 0.11393(5) 0.79847(11) 0.0351(3) Uani 1 1 d .
O2 O 1.18581(11) 0.20192(5) 0.64332(11) 0.0343(2) Uani 1 1 d .
O3 O 0.22945(11) 0.03960(5) 0.51750(11) 0.0339(2) Uani 1 1 d .
O4 O 0.16635(12) 0.11344(6) 0.31373(12) 0.0463(3) Uani 1 1 d .
C1 C 0.37723(19) -0.12704(8) 0.96537(17) 0.0388(4) Uani 1 1 d .
H1B H 0.3788 -0.1605 1.0414 0.047 Uiso 1 1 calc R
C2 C 0.23220(18) -0.10810(8) 0.85460(17) 0.0379(4) Uani 1 1 d .
H2A H 0.1348 -0.1292 0.8536 0.046 Uiso 1 1 calc R
C3 C 0.22822(17) -0.05842(7) 0.74482(16) 0.0335(3) Uani 1 1 d .
H3A H 0.1284 -0.0454 0.6687 0.040 Uiso 1 1 calc R
C4 C 0.37135(16) -0.02781(7) 0.74684(15) 0.0289(3) Uani 1 1 d .
C5 C 0.51782(17) -0.04807(7) 0.85758(16) 0.0317(3) Uani 1 1 d .
H5A H 0.6158 -0.0277 0.8579 0.038 Uiso 1 1 calc R
C6 C 0.52061(18) -0.09749(7) 0.96639(16) 0.0347(3) Uani 1 1 d .
H6A H 0.6203 -0.1112 1.0417 0.042 Uiso 1 1 calc R
C7 C 0.37346(15) 0.02504(7) 0.63540(15) 0.0287(3) Uani 1 1 d .
C8 C 0.26642(17) 0.09082(8) 0.42881(16) 0.0333(3) Uani 1 1 d .
C9 C 0.43919(16) 0.10433(7) 0.50572(15) 0.0289(3) Uani 1 1 d .
C10 C 0.52092(16) 0.15063(7) 0.45201(15) 0.0299(3) Uani 1 1 d .
H10A H 0.4568 0.1769 0.3653 0.036 Uiso 1 1 calc R
C11 C 0.69144(16) 0.16623(7) 0.50672(15) 0.0271(3) Uani 1 1 d .
C12 C 0.75022(17) 0.21368(7) 0.42546(15) 0.0308(3) Uani 1 1 d .
H12A H 0.6767 0.2370 0.3387 0.037 Uiso 1 1 calc R
C13 C 0.91387(17) 0.22761(7) 0.46870(16) 0.0310(3) Uani 1 1 d .
H13A H 0.9513 0.2607 0.4127 0.037 Uiso 1 1 calc R
C14 C 1.02271(16) 0.19343(7) 0.59326(15) 0.0282(3) Uani 1 1 d .
C15 C 0.96531(16) 0.14492(7) 0.67687(14) 0.0269(3) Uani 1 1 d .
C16 C 0.80245(15) 0.13226(7) 0.63487(14) 0.0272(3) Uani 1 1 d .
H16A H 0.7646 0.1003 0.6929 0.033 Uiso 1 1 calc R
C17 C 1.24563(18) 0.25495(8) 0.56891(17) 0.0372(3) Uani 1 1 d .
H17A H 1.3637 0.2564 0.6138 0.056 Uiso 1 1 calc R
H17B H 1.2013 0.2992 0.5851 0.056 Uiso 1 1 calc R
H17C H 1.2128 0.2455 0.4570 0.056 Uiso 1 1 calc R
C18 C 1.02550(18) 0.06492(8) 0.88465(17) 0.0400(4) Uani 1 1 d .
H18A H 1.1181 0.0456 0.9680 0.060 Uiso 1 1 calc R
H18B H 0.9676 0.0281 0.8149 0.060 Uiso 1 1 calc R
H18C H 0.9528 0.0874 0.9303 0.060 Uiso 1 1 calc R

loop_
_atom_site_aniso_label
_atom_site_aniso_U_11
_atom_site_aniso_U_22
_atom_site_aniso_U_33
_atom_site_aniso_U_23
_atom_site_aniso_U_13
_atom_site_aniso_U_12
N1 0.0263(6) 0.0333(6) 0.0279(6) -0.0025(5) 0.0097(5) 0.0002(5)
O1 0.0269(5) 0.0432(6) 0.0319(5) 0.0102(4) 0.0058(4) -0.0026(4)
O2 0.0293(5) 0.0373(6) 0.0369(5) 0.0020(4) 0.0121(4) -0.0070(4)
O3 0.0243(5) 0.0411(6) 0.0333(5) -0.0011(4) 0.0061(4) -0.0018(4)
O4 0.0297(6) 0.0612(8) 0.0402(6) 0.0092(5) 0.0020(5) -0.0004(5)
C1 0.0471(9) 0.0345(8) 0.0386(8) -0.0004(6) 0.0197(7) -0.0040(7)
C2 0.0360(8) 0.0407(8) 0.0415(8) -0.0069(7) 0.0189(7) -0.0094(7)
C3 0.0296(8) 0.0386(8) 0.0337(7) -0.0081(6) 0.0127(6) -0.0017(6)
C4 0.0303(7) 0.0287(7) 0.0299(7) -0.0072(6) 0.0129(6) -0.0003(6)
C5 0.0285(7) 0.0325(7) 0.0352(7) -0.0056(6) 0.0123(6) -0.0023(6)
C6 0.0348(8) 0.0336(8) 0.0346(7) -0.0025(6) 0.0104(6) 0.0020(6)
C7 0.0241(7) 0.0339(7) 0.0275(7) -0.0076(6) 0.0082(6) 0.0010(6)
C8 0.0289(7) 0.0389(8) 0.0313(7) -0.0017(6) 0.0092(6) 0.0003(6)
C9 0.0259(7) 0.0328(7) 0.0271(7) -0.0031(6) 0.0079(6) 0.0032(6)
C10 0.0292(7) 0.0321(7) 0.0277(7) -0.0008(6) 0.0089(6) 0.0055(6)
C11 0.0290(7) 0.0265(7) 0.0265(6) -0.0034(5) 0.0104(6) 0.0019(6)
C12 0.0350(8) 0.0283(7) 0.0286(7) 0.0018(6) 0.0103(6) 0.0053(6)
C13 0.0368(8) 0.0267(7) 0.0325(7) 0.0018(6) 0.0159(6) -0.0011(6)
C14 0.0273(7) 0.0295(7) 0.0287(7) -0.0046(6) 0.0108(6) -0.0028(6)
C15 0.0280(7) 0.0282(7) 0.0235(6) -0.0013(5) 0.0075(5) 0.0005(6)
C16 0.0291(7) 0.0270(7) 0.0268(6) -0.0012(5) 0.0112(6) -0.0013(6)
C17 0.0371(8) 0.0356(8) 0.0435(8) -0.0023(7) 0.0197(7) -0.0095(6)
C18 0.0342(8) 0.0473(9) 0.0370(8) 0.0159(7) 0.0103(7) 0.0014(7)

loop_
_atom_type_symbol
_atom_type_description
_atom_type_scat_dispersion_real
_atom_type_scat_dispersion_imag
_atom_type_scat_source
C C 0.0033 0.0016 'International Tables Vol C Tables 4.2.6.8 and 6.1.1.4'
H H 0.0000 0.0000 'International Tables Vol C Tables 4.2.6.8 and 6.1.1.4'
N N 0.0061 0.0033 'International Tables Vol C Tables 4.2.6.8 and 6.1.1.4'
O O 0.0106 0.0060 'International Tables Vol C Tables 4.2.6.8 and 6.1.1.4'

loop_
_geom_angle_atom_site_label_1
_geom_angle_atom_site_label_2
_geom_angle_atom_site_label_3
_geom_angle
C7 N1 C9 105.71(11)
C15 O1 C18 116.37(11)
C14 O2 C17 116.53(11)
C7 O3 C8 105.32(10)
C2 C1 C6 120.45(14)
C2 C1 H1B 119.8
C6 C1 H1B 119.8
C1 C2 C3 120.27(13)
C1 C2 H2A 119.9
C3 C2 H2A 119.9
C2 C3 C4 119.53(14)
C2 C3 H3A 120.2
C4 C3 H3A 120.2
C3 C4 C5 119.85(13)
C3 C4 C7 121.66(12)
C5 C4 C7 118.49(12)
C6 C5 C4 120.21(13)
C6 C5 H5A 119.9
C4 C5 H5A 119.9
C5 C6 C1 119.67(14)
C5 C6 H6A 120.2
C1 C6 H6A 120.2
N1 C7 O3 115.74(12)
N1 C7 C4 126.75(12)
O3 C7 C4 117.50(11)
O4 C8 O3 121.60(13)
O4 C8 C9 133.17(14)
O3 C8 C9 105.21(11)
C10 C9 N1 129.04(12)
C10 C9 C8 122.91(13)
N1 C9 C8 108.01(12)
C9 C10 C11 129.64(13)
C9 C10 H10A 115.2
C11 C10 H10A 115.2
C12 C11 C16 118.43(12)
C12 C11 C10 119.28(12)
C16 C11 C10 122.20(12)
C13 C12 C11 121.32(13)
C13 C12 H12A 119.3
C11 C12 H12A 119.3
C14 C13 C12 120.08(12)
C14 C13 H13A 120.0
C12 C13 H13A 120.0
O2 C14 C13 124.96(12)
O2 C14 C15 115.63(12)
C13 C14 C15 119.40(12)
O1 C15 C16 124.37(12)
O1 C15 C14 115.47(11)
C16 C15 C14 120.15(12)
C15 C16 C11 120.61(12)
C15 C16 H16A 119.7
C11 C16 H16A 119.7
O2 C17 H17A 109.5
O2 C17 H17B 109.5
H17A C17 H17B 109.5
O2 C17 H17C 109.5
H17A C17 H17C 109.5
H17B C17 H17C 109.5
O1 C18 H18A 109.5
O1 C18 H18B 109.5
H18A C18 H18B 109.5
O1 C18 H18C 109.5
H18A C18 H18C 109.5
H18B C18 H18C 109.5

loop_
_geom_bond_atom_site_label_1
_geom_bond_atom_site_label_2
_geom_bond_distance
N1 C7 1.2899(17)
N1 C9 1.3997(17)
O1 C15 1.3640(16)
O1 C18 1.4268(16)
O2 C14 1.3616(16)
O2 C17 1.4337(16)
O3 C7 1.3836(16)
O3 C8 1.3933(17)
O4 C8 1.2007(17)
C1 C2 1.381(2)
C1 C6 1.387(2)
C1 H1B 0.9500
C2 C3 1.386(2)
C2 H2A 0.9500
C3 C4 1.3907(19)
C3 H3A 0.9500
C4 C5 1.397(2)
C4 C7 1.4530(19)
C5 C6 1.378(2)
C5 H5A 0.9500
C6 H6A 0.9500
C8 C9 1.466(2)
C9 C10 1.3483(19)
C10 C11 1.4450(19)
C10 H10A 0.9500
C11 C12 1.3927(18)
C11 C16 1.4074(18)
C12 C13 1.386(2)
C12 H12A 0.9500
C13 C14 1.382(2)
C13 H13A 0.9500
C14 C15 1.4142(18)
C15 C16 1.3757(18)
C16 H16A 0.9500
C17 H17A 0.9800
C17 H17B 0.9800
C17 H17C 0.9800
C18 H18A 0.9800
C18 H18B 0.9800
C18 H18C 0.9800

loop_
_cod_related_entry_id
_cod_related_entry_database
_cod_related_entry_code
1 ChemSpider 592107
